data_1575135
loop_
_publ_author_name
'Wang, Han'
'Feng, Jing'
'Liu, Dan-Ni'
'Yu, Mingming'
'Xu, Ze-Feng'
'Li, Chuan-Ying'

_publ_section_title
;
 Intramolecular nitrogen insertion of oxime ester to access aminated
 N-heterocycles
;
_journal_issue 31
_journal_name_full 'Green Chemistry'
_journal_page_first 9445
_journal_page_last 9451
_journal_paper_doi 10.1039/D5GC02482J
_journal_volume 27
_journal_year 2025
_chemical_formula_sum 'C24 H48 Br4 Cs2 Ni O12'
_chemical_formula_weight 1172.79
_space_group_crystal_system orthorhombic
_space_group_IT_number 73
_space_group_name_Hall '-I 2b 2c'
_space_group_name_H-M_alt 'I b c a'
_atom_sites_solution_hydrogens geom
_audit_creation_method SHELXL-2018/3
_audit_update_record
;
2025-02-10 deposited with the CCDC.	2025-07-14 downloaded from the CCDC.
;
_cell_angle_alpha 90
_cell_angle_beta 90
_cell_angle_gamma 90
_cell_formula_units_Z 16
_cell_length_a 21.3069(5)
_cell_length_b 21.3069(5)
_cell_length_c 42.148(2)
_cell_measurement_reflns_used 16363
_cell_measurement_temperature 295(2)
_cell_measurement_theta_max 25.7350
_cell_measurement_theta_min 1.9270
_cell_volume 19134.5(11)
_computing_cell_refinement 'CrysAlisPro 1.171.43.101a (Rigaku OD, 2023)'
_computing_data_collection 'CrysAlisPro system (CCD 43.101a 64-bit (release 13-12-2023))'
_computing_data_reduction 'CrysAlisPro 1.171.43.101a (Rigaku OD, 2023)'
_computing_structure_refinement 'SHELXL-2018/3 (Sheldrick, 2018)'
_diffrn_ambient_temperature 295(2)
_diffrn_measured_fraction_theta_full 0.986
_diffrn_measured_fraction_theta_max 0.796
_diffrn_measurement_device_type 'XtaLAB Synergy R, HyPix'
_diffrn_radiation_type MoK\a
_diffrn_radiation_wavelength 0.71073
_diffrn_reflns_av_R_equivalents 0.0495
_diffrn_reflns_av_unetI/netI 0.0626
_diffrn_reflns_Laue_measured_fraction_full 0.986
_diffrn_reflns_Laue_measured_fraction_max 0.796
_diffrn_reflns_limit_h_max 27
_diffrn_reflns_limit_h_min -23
_diffrn_reflns_limit_k_max 26
_diffrn_reflns_limit_k_min -28
_diffrn_reflns_limit_l_max 48
_diffrn_reflns_limit_l_min -58
_diffrn_reflns_number 43393
_diffrn_reflns_point_group_measured_fraction_full 0.986
_diffrn_reflns_point_group_measured_fraction_max 0.796
_diffrn_reflns_theta_full 25.242
_diffrn_reflns_theta_max 30.185
_diffrn_reflns_theta_min 1.912
_exptl_absorpt_coefficient_mu 5.287
_exptl_absorpt_correction_T_max 1.00000
_exptl_absorpt_correction_T_min 0.77674
_exptl_absorpt_correction_type multi-scan
_exptl_crystal_colour Colourless
_exptl_crystal_density_diffrn 1.628
_exptl_crystal_description Block
_exptl_crystal_F_000 9056
_exptl_crystal_size_max 0.08
_exptl_crystal_size_mid 0.07
_exptl_crystal_size_min 0.04
_refine_diff_density_max 0.908
_refine_diff_density_min -0.333
_refine_diff_density_rms 0.092
_refine_ls_extinction_method none
_refine_ls_goodness_of_fit_ref 0.982
_refine_ls_hydrogen_treatment constr
_refine_ls_matrix_type full
_refine_ls_number_parameters 389
_refine_ls_number_reflns 11308
_refine_ls_number_restraints 0
_refine_ls_restrained_S_all 0.982
_refine_ls_R_factor_all 0.0925
_refine_ls_R_factor_gt 0.0447
_refine_ls_shift/su_max 0.002
_refine_ls_shift/su_mean 0.000
_refine_ls_structure_factor_coef Fsqd
_refine_ls_weighting_details 'w=1/[\s^2^(Fo^2^)+(0.0388P)^2^] where P=(Fo^2^+2Fc^2^)/3'
_refine_ls_weighting_scheme calc
_refine_ls_wR_factor_gt 0.0813
_refine_ls_wR_factor_ref 0.0915
_reflns_Friedel_coverage 0.000
_reflns_number_gt 6850
_reflns_number_total 11308
_reflns_threshold_expression 'I > 2\s(I)'
_cod_data_source_file d5gc02482j2.cif
_cod_data_source_block z_sq
_cod_depositor_comments 'Adding full bibliography for 1575133--1575135.cif.'
_cod_original_cell_volume 19134.7(11)
_cod_database_code 1575135
_shelx_shelxl_version_number 2018/3
_shelx_space_group_comment
;
The symmetry employed for this shelxl refinement is uniquely defined
by the following loop, which should always be used as a source of
symmetry information in preference to the above space-group names.
They are only intended as comments.
;

loop_
_space_group_symop_operation_xyz
'x, y, z'
'-x+1/2, -y, z+1/2'
'-x, y+1/2, -z+1/2'
'x+1/2, -y+1/2, -z'
'x+1/2, y+1/2, z+1/2'
'-x+1, -y+1/2, z+1'
'-x+1/2, y+1, -z+1'
'x+1, -y+1, -z+1/2'
'-x, -y, -z'
'x-1/2, y, -z-1/2'
'x, -y-1/2, z-1/2'
'-x-1/2, y-1/2, z'
'-x+1/2, -y+1/2, -z+1/2'
'x, y+1/2, -z'
'x+1/2, -y, z'
'-x, y, z+1/2'

loop_
_atom_site_label
_atom_site_type_symbol
_atom_site_fract_x
_atom_site_fract_y
_atom_site_fract_z
_atom_site_U_iso_or_equiv
_atom_site_adp_type
_atom_site_occupancy
_atom_site_site_symmetry_order
_atom_site_calc_flag
_atom_site_refinement_flags_posn
_atom_site_refinement_flags_adp
_atom_site_refinement_flags_occupancy
_atom_site_disorder_assembly
_atom_site_disorder_group
Cs1 Cs 0.65027(2) 0.42065(2) 0.45317(2) 0.05368(9) Uani 1 1 d . . . . .
Cs2 Cs 0.67196(2) 0.10092(2) 0.29688(2) 0.05401(9) Uani 1 1 d . . . . .
Br1 Br 0.81205(2) 0.47216(2) 0.46605(2) 0.05514(13) Uani 1 1 d . . . . .
Br4 Br 0.72140(2) 0.06286(2) 0.21672(2) 0.05613(13) Uani 1 1 d . . . . .
Ni1 Ni 0.750000 0.54175(3) 0.500000 0.03856(17) Uani 1 2 d S T P . .
Ni2 Ni 0.79160(3) 0.000000 0.250000 0.03910(17) Uani 1 2 d S T P . .
Br3 Br 0.85087(2) 0.06809(2) 0.28390(2) 0.06301(14) Uani 1 1 d . . . . .
Br2 Br 0.82033(2) 0.60039(3) 0.53299(2) 0.06360(14) Uani 1 1 d . . . . .
O10 O 0.55880(17) 0.03163(19) 0.33016(10) 0.0771(10) Uani 1 1 d . . . . .
O12 O 0.73102(18) 0.17195(19) 0.35532(9) 0.0776(10) Uani 1 1 d . . . . .
O1 O 0.71665(17) 0.35814(19) 0.39321(9) 0.0751(10) Uani 1 1 d . . . . .
O2 O 0.64451(17) 0.4694(2) 0.38587(9) 0.0786(11) Uani 1 1 d . . . . .
O5 O 0.59239(17) 0.29979(17) 0.48531(10) 0.0770(10) Uani 1 1 d . . . . .
O3 O 0.52837(16) 0.4757(2) 0.42098(9) 0.0777(11) Uani 1 1 d . . . . .
O8 O 0.59647(16) 0.21268(18) 0.26382(10) 0.0767(10) Uani 1 1 d . . . . .
O9 O 0.53746(16) 0.09339(19) 0.27086(10) 0.0784(11) Uani 1 1 d . . . . .
O6 O 0.70913(17) 0.29046(17) 0.45182(10) 0.0764(10) Uani 1 1 d . . . . .
O4 O 0.51741(15) 0.40990(19) 0.48005(10) 0.0766(11) Uani 1 1 d . . . . .
O7 O 0.71239(18) 0.23736(17) 0.29593(10) 0.0758(10) Uani 1 1 d . . . . .
O11 O 0.67391(18) 0.05219(19) 0.36506(9) 0.0770(11) Uani 1 1 d . . . . .
C22 C 0.7582(3) 0.1227(3) 0.37326(14) 0.0880(18) Uani 1 1 d . . . . .
H22A H 0.786335 0.140006 0.389087 0.106 Uiso 1 1 calc R U . . .
H22B H 0.782212 0.095435 0.359435 0.106 Uiso 1 1 calc R U . . .
C1 C 0.7675(3) 0.3260(3) 0.40787(15) 0.0818(17) Uani 1 1 d . . . . .
H1A H 0.788684 0.353725 0.422661 0.098 Uiso 1 1 calc R U . . .
H1B H 0.797626 0.312996 0.391889 0.098 Uiso 1 1 calc R U . . .
C19 C 0.5902(3) -0.0140(3) 0.34925(15) 0.0851(18) Uani 1 1 d . . . . .
H19A H 0.621471 -0.035969 0.336699 0.102 Uiso 1 1 calc R U . . .
H19B H 0.560327 -0.044582 0.357167 0.102 Uiso 1 1 calc R U . . .
C10 C 0.5878(3) 0.4988(3) 0.37504(15) 0.096(2) Uani 1 1 d . . . . .
H10A H 0.561706 0.468369 0.364179 0.115 Uiso 1 1 calc R U . . .
H10B H 0.597815 0.532275 0.360259 0.115 Uiso 1 1 calc R U . . .
C2 C 0.7436(3) 0.2711(3) 0.42466(16) 0.0871(19) Uani 1 1 d . . . . .
H2A H 0.716653 0.246959 0.410682 0.105 Uiso 1 1 calc R U . . .
H2B H 0.778293 0.244522 0.431116 0.105 Uiso 1 1 calc R U . . .
C15 C 0.5625(3) 0.1819(3) 0.23951(16) 0.0882(19) Uani 1 1 d . . . . .
H15A H 0.590134 0.154405 0.227652 0.106 Uiso 1 1 calc R U . . .
H15B H 0.544972 0.212578 0.224979 0.106 Uiso 1 1 calc R U . . .
C18 C 0.5254(3) 0.0048(3) 0.30427(16) 0.0880(19) Uani 1 1 d . . . . .
H18A H 0.495553 -0.026008 0.311987 0.106 Uiso 1 1 calc R U . . .
H18B H 0.554399 -0.016134 0.289991 0.106 Uiso 1 1 calc R U . . .
C14 C 0.6451(3) 0.2515(3) 0.25176(17) 0.0874(19) Uani 1 1 d . . . . .
H14A H 0.627826 0.282587 0.237425 0.105 Uiso 1 1 calc R U . . .
H14B H 0.675308 0.226285 0.240133 0.105 Uiso 1 1 calc R U . . .
C5 C 0.5551(3) 0.3251(3) 0.51023(15) 0.0833(17) Uani 1 1 d . . . . .
H5A H 0.579007 0.355961 0.522036 0.100 Uiso 1 1 calc R U . . .
H5B H 0.542605 0.291937 0.524701 0.100 Uiso 1 1 calc R U . . .
C12 C 0.7361(3) 0.4111(3) 0.37537(15) 0.089(2) Uani 1 1 d . . . . .
H12A H 0.764918 0.398055 0.358825 0.107 Uiso 1 1 calc R U . . .
H12B H 0.757733 0.440575 0.389081 0.107 Uiso 1 1 calc R U . . .
C23 C 0.7765(3) 0.2104(3) 0.33975(15) 0.0832(17) Uani 1 1 d . . . . .
H23A H 0.800179 0.185430 0.324684 0.100 Uiso 1 1 calc R U . . .
H23B H 0.805477 0.227573 0.355199 0.100 Uiso 1 1 calc R U . . .
C9 C 0.5537(3) 0.5248(3) 0.40288(16) 0.0891(19) Uani 1 1 d . . . . .
H9A H 0.582290 0.549294 0.415827 0.107 Uiso 1 1 calc R U . . .
H9B H 0.520288 0.552260 0.395698 0.107 Uiso 1 1 calc R U . . .
C20 C 0.6208(3) 0.0188(3) 0.37614(15) 0.092(2) Uani 1 1 d . . . . .
H20A H 0.591374 0.047639 0.385879 0.110 Uiso 1 1 calc R U . . .
H20B H 0.633677 -0.011546 0.392036 0.110 Uiso 1 1 calc R U . . .
C8 C 0.4927(3) 0.4961(3) 0.44723(16) 0.0874(19) Uani 1 1 d . . . . .
H8A H 0.458473 0.522578 0.440024 0.105 Uiso 1 1 calc R U . . .
H8B H 0.518886 0.520616 0.461403 0.105 Uiso 1 1 calc R U . . .
C4 C 0.6463(3) 0.2668(3) 0.49694(16) 0.0880(19) Uani 1 1 d . . . . .
H4A H 0.633426 0.233400 0.511173 0.106 Uiso 1 1 calc R U . . .
H4B H 0.673505 0.295214 0.508526 0.106 Uiso 1 1 calc R U . . .
C16 C 0.5111(3) 0.1447(3) 0.25446(17) 0.095(2) Uani 1 1 d . . . . .
H16A H 0.487665 0.170925 0.269083 0.114 Uiso 1 1 calc R U . . .
H16B H 0.482448 0.129689 0.238257 0.114 Uiso 1 1 calc R U . . .
C6 C 0.4988(3) 0.3548(3) 0.49603(16) 0.090(2) Uani 1 1 d . . . . .
H6A H 0.478986 0.326026 0.481245 0.108 Uiso 1 1 calc R U . . .
H6B H 0.468690 0.364980 0.512514 0.108 Uiso 1 1 calc R U . . .
C24 C 0.7438(3) 0.2616(3) 0.32313(16) 0.0873(18) Uani 1 1 d . . . . .
H24A H 0.713569 0.280989 0.337270 0.105 Uiso 1 1 calc R U . . .
H24B H 0.773835 0.293302 0.316694 0.105 Uiso 1 1 calc R U . . .
C13 C 0.6763(3) 0.2828(3) 0.27888(18) 0.092(2) Uani 1 1 d . . . . .
H13A H 0.703456 0.316094 0.271243 0.110 Uiso 1 1 calc R U . . .
H13B H 0.645015 0.301276 0.292768 0.110 Uiso 1 1 calc R U . . .
C7 C 0.4673(3) 0.4410(4) 0.46429(17) 0.098(2) Uani 1 1 d . . . . .
H7A H 0.436052 0.454347 0.479626 0.117 Uiso 1 1 calc R U . . .
H7B H 0.447318 0.412563 0.449397 0.117 Uiso 1 1 calc R U . . .
C21 C 0.7075(3) 0.0862(3) 0.38908(14) 0.0878(19) Uani 1 1 d . . . . .
H21A H 0.725423 0.057318 0.404368 0.105 Uiso 1 1 calc R U . . .
H21B H 0.679237 0.114364 0.400202 0.105 Uiso 1 1 calc R U . . .
C11 C 0.6802(3) 0.4419(3) 0.36091(15) 0.0909(19) Uani 1 1 d . . . . .
H11A H 0.693363 0.473979 0.345975 0.109 Uiso 1 1 calc R U . . .
H11B H 0.655049 0.411232 0.349629 0.109 Uiso 1 1 calc R U . . .
C17 C 0.4918(3) 0.0563(3) 0.28719(16) 0.091(2) Uani 1 1 d . . . . .
H17A H 0.462092 0.038772 0.272186 0.109 Uiso 1 1 calc R U . . .
H17B H 0.468918 0.082132 0.302210 0.109 Uiso 1 1 calc R U . . .
C3 C 0.6808(3) 0.2397(3) 0.46892(17) 0.0874(19) Uani 1 1 d . . . . .
H3A H 0.712769 0.210608 0.476090 0.105 Uiso 1 1 calc R U . . .
H3B H 0.651791 0.217251 0.455299 0.105 Uiso 1 1 calc R U . . .

loop_
_atom_site_aniso_label
_atom_site_aniso_U_11
_atom_site_aniso_U_22
_atom_site_aniso_U_33
_atom_site_aniso_U_23
_atom_site_aniso_U_13
_atom_site_aniso_U_12
Cs1 0.04851(16) 0.05964(19) 0.05289(18) -0.00494(15) -0.00268(13) -0.00097(13)
Cs2 0.06035(18) 0.05073(18) 0.05093(18) -0.00316(14) 0.00393(13) 0.00175(13)
Br1 0.0474(2) 0.0694(3) 0.0487(3) -0.0057(2) 0.00519(19) 0.0013(2)
Br4 0.0700(3) 0.0506(3) 0.0478(3) 0.0045(2) -0.0049(2) 0.0033(2)
Ni1 0.0373(4) 0.0401(4) 0.0382(4) 0.000 -0.0029(3) 0.000
Ni2 0.0400(4) 0.0382(4) 0.0390(4) -0.0029(3) 0.000 0.000
Br3 0.0578(3) 0.0642(3) 0.0671(3) -0.0139(3) -0.0063(2) -0.0062(2)
Br2 0.0662(3) 0.0591(3) 0.0655(3) -0.0052(3) -0.0137(2) -0.0086(2)
O10 0.076(2) 0.081(3) 0.074(3) 0.003(2) 0.008(2) -0.007(2)
O12 0.095(3) 0.074(3) 0.064(3) -0.004(2) -0.006(2) 0.006(2)
O1 0.086(3) 0.074(3) 0.065(3) -0.011(2) 0.0046(19) -0.002(2)
O2 0.086(3) 0.100(3) 0.050(2) 0.004(2) -0.0003(19) 0.005(2)
O5 0.074(2) 0.070(2) 0.087(3) 0.006(2) -0.001(2) 0.0044(19)
O3 0.072(2) 0.094(3) 0.068(3) -0.003(2) -0.0062(19) 0.011(2)
O8 0.073(2) 0.071(3) 0.086(3) 0.006(2) 0.001(2) -0.0002(19)
O9 0.063(2) 0.085(3) 0.088(3) 0.002(2) -0.0076(19) -0.007(2)
O6 0.085(2) 0.060(2) 0.085(3) -0.007(2) 0.003(2) 0.0128(19)
O4 0.048(2) 0.088(3) 0.093(3) 0.004(2) 0.0030(18) 0.0080(19)
O7 0.095(3) 0.053(2) 0.079(3) 0.001(2) -0.003(2) -0.004(2)
O11 0.092(3) 0.084(3) 0.056(2) 0.000(2) 0.007(2) 0.005(2)
C22 0.113(5) 0.084(4) 0.067(4) -0.008(3) -0.028(4) 0.007(4)
C1 0.077(4) 0.084(4) 0.084(4) -0.024(4) 0.022(3) 0.004(3)
C19 0.087(4) 0.084(5) 0.084(5) 0.021(4) 0.027(4) -0.012(4)
C10 0.109(5) 0.107(6) 0.071(4) 0.024(4) -0.018(4) -0.008(4)
C2 0.098(4) 0.073(4) 0.090(5) -0.024(4) 0.002(4) 0.022(3)
C15 0.081(4) 0.091(5) 0.092(5) 0.009(4) -0.023(3) 0.005(4)
C18 0.082(4) 0.085(4) 0.097(5) -0.004(4) 0.012(4) -0.024(4)
C14 0.087(4) 0.074(4) 0.100(5) 0.027(4) 0.002(4) -0.002(3)
C5 0.086(4) 0.073(4) 0.091(5) 0.011(4) 0.015(3) -0.009(3)
C12 0.109(5) 0.080(4) 0.079(4) -0.010(4) 0.041(4) -0.011(4)
C23 0.098(4) 0.077(4) 0.074(4) -0.020(3) -0.008(3) -0.017(4)
C9 0.087(4) 0.096(5) 0.085(5) 0.010(4) -0.027(4) 0.022(4)
C20 0.088(4) 0.112(5) 0.074(4) 0.024(4) 0.023(3) 0.006(4)
C8 0.076(4) 0.096(5) 0.090(5) -0.006(4) -0.011(3) 0.034(4)
C4 0.087(4) 0.078(4) 0.098(5) 0.022(4) -0.002(4) 0.001(3)
C16 0.081(4) 0.091(5) 0.113(6) 0.007(4) -0.029(4) 0.003(4)
C6 0.068(4) 0.100(5) 0.102(5) 0.002(4) 0.018(3) -0.014(4)
C24 0.110(5) 0.065(4) 0.087(5) -0.013(4) 0.005(4) -0.012(4)
C13 0.101(5) 0.049(3) 0.126(6) 0.018(4) -0.001(4) -0.005(3)
C7 0.054(3) 0.142(7) 0.097(5) -0.001(5) 0.002(3) 0.015(4)
C21 0.131(5) 0.082(4) 0.051(4) 0.004(3) -0.009(4) 0.012(4)
C11 0.132(6) 0.086(5) 0.055(4) -0.004(3) 0.012(4) -0.012(4)
C17 0.058(3) 0.118(6) 0.096(5) -0.008(4) 0.000(3) -0.027(4)
C3 0.087(4) 0.061(4) 0.115(6) 0.013(4) -0.006(4) 0.017(3)

loop_
_atom_type_symbol
_atom_type_description
_atom_type_scat_dispersion_real
_atom_type_scat_dispersion_imag
_atom_type_scat_source
C C 0.0033 0.0016 'International Tables Vol C Tables 4.2.6.8 and 6.1.1.4'
H H 0.0000 0.0000 'International Tables Vol C Tables 4.2.6.8 and 6.1.1.4'
N N 0.0061 0.0033 'International Tables Vol C Tables 4.2.6.8 and 6.1.1.4'
O O 0.0106 0.0060 'International Tables Vol C Tables 4.2.6.8 and 6.1.1.4'
Ni Ni 0.3393 1.1124 'International Tables Vol C Tables 4.2.6.8 and 6.1.1.4'
Br Br -0.2901 2.4595 'International Tables Vol C Tables 4.2.6.8 and 6.1.1.4'
Cs Cs -0.3680 2.1192 'International Tables Vol C Tables 4.2.6.8 and 6.1.1.4'

loop_
_geom_angle_atom_site_label_1
_geom_angle_atom_site_label_2
_geom_angle_atom_site_label_3
_geom_angle
_geom_angle_site_symmetry_1
_geom_angle_site_symmetry_3
_geom_angle_publ_flag
O2 Cs1 O6 108.20(11) . . ?
O2 Cs1 O4 109.62(10) . . ?
O6 Cs1 O4 108.67(11) . . ?
O2 Cs1 O3 55.64(10) . . ?
O6 Cs1 O3 132.04(10) . . ?
O4 Cs1 O3 54.92(11) . . ?
O2 Cs1 O5 131.79(11) . . ?
O6 Cs1 O5 55.00(10) . . ?
O4 Cs1 O5 54.47(10) . . ?
O3 Cs1 O5 99.56(10) . . ?
O2 Cs1 O1 54.40(11) . . ?
O6 Cs1 O1 54.67(11) . . ?
O4 Cs1 O1 132.32(10) . . ?
O3 Cs1 O1 100.35(10) . . ?
O5 Cs1 O1 99.94(10) . . ?
O2 Cs1 Br1 94.27(7) . . ?
O6 Cs1 Br1 83.56(7) . . ?
O4 Cs1 Br1 147.12(8) . . ?
O3 Cs1 Br1 136.69(8) . . ?
O5 Cs1 Br1 123.26(7) . . ?
O1 Cs1 Br1 79.92(7) . . ?
O2 Cs1 Br1 141.01(8) . 7_645 ?
O6 Cs1 Br1 101.53(8) . 7_645 ?
O4 Cs1 Br1 83.17(8) . 7_645 ?
O3 Cs1 Br1 117.91(7) . 7_645 ?
O5 Cs1 Br1 86.06(7) . 7_645 ?
O1 Cs1 Br1 139.83(7) . 7_645 ?
Br1 Cs1 Br1 64.274(13) . 7_645 ?
O2 Cs1 C9 39.89(13) . . ?
O6 Cs1 C9 139.99(13) . . ?
O4 Cs1 C9 75.05(13) . . ?
O3 Cs1 C9 21.86(12) . . ?
O5 Cs1 C9 121.20(13) . . ?
O1 Cs1 C9 92.48(13) . . ?
Br1 Cs1 C9 115.45(11) . . ?
Br1 Cs1 C9 118.35(11) 7_645 . ?
O2 Cs1 C8 75.67(13) . . ?
O6 Cs1 C8 139.65(13) . . ?
O4 Cs1 C8 39.11(13) . . ?
O3 Cs1 C8 21.65(12) . . ?
O5 Cs1 C8 91.65(13) . . ?
O1 Cs1 C8 121.75(12) . . ?
Br1 Cs1 C8 136.77(11) . . ?
Br1 Cs1 C8 97.49(10) 7_645 . ?
C9 Cs1 C8 37.02(15) . . ?
O2 Cs1 C1 74.53(13) . . ?
O6 Cs1 C1 39.02(12) . . ?
O4 Cs1 C1 140.19(12) . . ?
O3 Cs1 C1 122.10(13) . . ?
O5 Cs1 C1 92.30(12) . . ?
O1 Cs1 C1 21.95(12) . . ?
Br1 Cs1 C1 66.89(9) . . ?
Br1 Cs1 C1 119.32(10) 7_645 . ?
C9 Cs1 C1 113.81(16) . . ?
C8 Cs1 C1 143.16(14) . . ?
O2 Cs1 C5 140.08(12) . . ?
O6 Cs1 C5 74.92(12) . . ?
O4 Cs1 C5 38.79(11) . . ?
O3 Cs1 C5 91.87(12) . . ?
O5 Cs1 C5 21.70(11) . . ?
O1 Cs1 C5 121.45(12) . . ?
Br1 Cs1 C5 125.28(10) . . ?
Br1 Cs1 C5 71.65(10) 7_645 . ?
C9 Cs1 C5 113.16(14) . . ?
C8 Cs1 C5 77.90(14) . . ?
C1 Cs1 C5 113.35(14) . . ?
O7 Cs2 O11 109.53(11) . . ?
O7 Cs2 O9 108.08(10) . . ?
O11 Cs2 O9 109.31(11) . . ?
O7 Cs2 O12 55.72(11) . . ?
O11 Cs2 O12 54.76(11) . . ?
O9 Cs2 O12 132.54(10) . . ?
O7 Cs2 O10 132.17(10) . . ?
O11 Cs2 O10 55.50(10) . . ?
O9 Cs2 O10 54.67(11) . . ?
O12 Cs2 O10 100.50(11) . . ?
O7 Cs2 O8 54.72(10) . . ?
O11 Cs2 O8 132.11(10) . . ?
O9 Cs2 O8 54.09(10) . . ?
O12 Cs2 O8 100.60(10) . . ?
O10 Cs2 O8 99.09(10) . . ?
O7 Cs2 Br4 96.86(8) . . ?
O11 Cs2 Br4 142.68(7) . . ?
O9 Cs2 Br4 85.80(8) . . ?
O12 Cs2 Br4 135.92(7) . . ?
O10 Cs2 Br4 122.06(8) . . ?
O8 Cs2 Br4 84.64(7) . . ?
O7 Cs2 Br4 145.44(7) . 8_445 ?
O11 Cs2 Br4 79.68(7) . 8_445 ?
O9 Cs2 Br4 99.29(8) . 8_445 ?
O12 Cs2 Br4 117.48(7) . 8_445 ?
O10 Cs2 Br4 81.07(7) . 8_445 ?
O8 Cs2 Br4 141.37(7) . 8_445 ?
Br4 Cs2 Br4 63.988(14) . 8_445 ?
O7 Cs2 C23 39.69(12) . . ?
O11 Cs2 C23 75.31(13) . . ?
O9 Cs2 C23 140.29(13) . . ?
O12 Cs2 C23 22.30(12) . . ?
O10 Cs2 C23 122.55(13) . . ?
O8 Cs2 C23 92.65(12) . . ?
Br4 Cs2 C23 114.90(10) . . ?
Br4 Cs2 C23 120.04(10) 8_445 . ?
O7 Cs2 C19 140.38(13) . . ?
O11 Cs2 C19 39.33(13) . . ?
O9 Cs2 C19 75.02(12) . . ?
O12 Cs2 C19 92.25(13) . . ?
O10 Cs2 C19 22.01(11) . . ?
O8 Cs2 C19 120.86(12) . . ?
Br4 Cs2 C19 122.66(11) . . ?
Br4 Cs2 C19 66.67(10) 8_445 . ?
C23 Cs2 C19 113.98(15) . . ?
O7 Cs2 C22 75.66(13) . . ?
O11 Cs2 C22 39.21(13) . . ?
O9 Cs2 C22 140.59(13) . . ?
O12 Cs2 C22 21.68(12) . . ?
O10 Cs2 C22 92.91(13) . . ?
O8 Cs2 C22 122.06(13) . . ?
Br4 Cs2 C22 133.41(11) . . ?
Br4 Cs2 C22 96.39(11) 8_445 . ?
C23 Cs2 C22 37.24(14) . . ?
C19 Cs2 C22 78.53(15) . . ?
O7 Cs2 C18 139.64(13) . . ?
O11 Cs2 C18 75.37(13) . . ?
O9 Cs2 C18 39.12(13) . . ?
O12 Cs2 C18 122.01(13) . . ?
O10 Cs2 C18 21.68(12) . . ?
O8 Cs2 C18 91.40(12) . . ?
Br4 Cs2 C18 101.36(11) . . ?
Br4 Cs2 C18 74.55(10) 8_445 . ?
C23 Cs2 C18 143.73(14) . . ?
C19 Cs2 C18 37.11(14) . . ?
C22 Cs2 C18 113.96(15) . . ?
Ni1 Br1 Cs1 76.089(14) . . ?
Ni1 Br1 Cs1 75.927(15) . 7_645 ?
Cs1 Br1 Cs1 104.739(14) . 7_645 ?
Ni2 Br4 Cs2 76.488(15) . . ?
Ni2 Br4 Cs2 75.294(14) . 8_445 ?
Cs2 Br4 Cs2 105.838(14) . 8_445 ?
Br2 Ni1 Br2 117.14(4) . 7_645 ?
Br2 Ni1 Br1 108.491(17) . . ?
Br2 Ni1 Br1 108.330(18) 7_645 . ?
Br2 Ni1 Br1 108.328(18) . 7_645 ?
Br2 Ni1 Br1 108.496(17) 7_645 7_645 ?
Br1 Ni1 Br1 105.45(4) . 7_645 ?
Br2 Ni1 Cs1 169.77(3) . . ?
Br2 Ni1 Cs1 73.089(16) 7_645 . ?
Br1 Ni1 Cs1 66.164(16) . . ?
Br1 Ni1 Cs1 66.362(17) 7_645 . ?
Br2 Ni1 Cs1 73.089(15) . 7_645 ?
Br2 Ni1 Cs1 169.77(3) 7_645 7_645 ?
Br1 Ni1 Cs1 66.359(17) . 7_645 ?
Br1 Ni1 Cs1 66.161(16) 7_645 7_645 ?
Cs1 Ni1 Cs1 96.685(18) . 7_645 ?
Br3 Ni2 Br3 116.39(4) . 8_445 ?
Br3 Ni2 Br4 109.405(18) . . ?
Br3 Ni2 Br4 108.144(18) 8_445 . ?
Br3 Ni2 Br4 108.147(18) . 8_445 ?
Br3 Ni2 Br4 109.407(18) 8_445 8_445 ?
Br4 Ni2 Br4 104.72(3) . 8_445 ?
Br3 Ni2 Cs2 72.947(15) . . ?
Br3 Ni2 Cs2 170.55(2) 8_445 . ?
Br4 Ni2 Cs2 65.607(16) . . ?
Br4 Ni2 Cs2 67.035(16) 8_445 . ?
Br3 Ni2 Cs2 170.55(2) . 8_445 ?
Br3 Ni2 Cs2 72.947(15) 8_445 8_445 ?
Br4 Ni2 Cs2 67.033(16) . 8_445 ?
Br4 Ni2 Cs2 65.607(16) 8_445 8_445 ?
Cs2 Ni2 Cs2 97.763(17) . 8_445 ?
Ni2 Br3 Cs2 71.232(18) . . ?
Ni1 Br2 Cs1 71.17(2) . 7_645 ?
C18 O10 C19 113.1(5) . . ?
C18 O10 Cs2 103.2(3) . . ?
C19 O10 Cs2 102.2(3) . . ?
C22 O12 C23 113.1(5) . . ?
C22 O12 Cs2 103.0(3) . . ?
C23 O12 Cs2 100.8(3) . . ?
C12 O1 C1 113.0(5) . . ?
C12 O1 Cs1 102.6(3) . . ?
C1 O1 Cs1 101.2(3) . . ?
C11 O2 C10 113.2(5) . . ?
C11 O2 Cs1 122.0(4) . . ?
C10 O2 Cs1 118.9(3) . . ?
C5 O5 C4 112.4(5) . . ?
C5 O5 Cs1 103.1(3) . . ?
C4 O5 Cs1 103.5(3) . . ?
C9 O3 C8 113.8(5) . . ?
C9 O3 Cs1 101.2(3) . . ?
C8 O3 Cs1 102.8(3) . . ?
C15 O8 C14 112.6(5) . . ?
C15 O8 Cs2 103.2(3) . . ?
C14 O8 Cs2 102.8(3) . . ?
C16 O9 C17 113.1(4) . . ?
C16 O9 Cs2 120.4(3) . . ?
C17 O9 Cs2 119.4(3) . . ?
C2 O6 C3 113.8(4) . . ?
C2 O6 Cs1 119.5(3) . . ?
C3 O6 Cs1 120.3(3) . . ?
C6 O4 C7 113.5(5) . . ?
C6 O4 Cs1 120.0(3) . . ?
C7 O4 Cs1 119.2(4) . . ?
C24 O7 C13 114.3(5) . . ?
C24 O7 Cs2 118.0(3) . . ?
C13 O7 Cs2 120.2(3) . . ?
C20 O11 C21 114.8(5) . . ?
C20 O11 Cs2 118.1(3) . . ?
C21 O11 Cs2 119.9(3) . . ?
O12 C22 C21 109.3(5) . . ?
O12 C22 Cs2 55.3(3) . . ?
C21 C22 Cs2 88.0(3) . . ?
O12 C22 H22A 109.8 . . ?
C21 C22 H22A 109.8 . . ?
Cs2 C22 H22A 160.8 . . ?
O12 C22 H22B 109.8 . . ?
C21 C22 H22B 109.8 . . ?
Cs2 C22 H22B 70.6 . . ?
H22A C22 H22B 108.3 . . ?
O1 C1 C2 109.3(5) . . ?
O1 C1 Cs1 56.8(2) . . ?
C2 C1 Cs1 87.2(3) . . ?
O1 C1 H1A 109.8 . . ?
C2 C1 H1A 109.8 . . ?
Cs1 C1 H1A 69.7 . . ?
O1 C1 H1B 109.8 . . ?
C2 C1 H1B 109.8 . . ?
Cs1 C1 H1B 161.9 . . ?
H1A C1 H1B 108.3 . . ?
O10 C19 C20 108.4(6) . . ?
O10 C19 Cs2 55.8(2) . . ?
C20 C19 Cs2 86.4(3) . . ?
O10 C19 H19A 110.0 . . ?
C20 C19 H19A 110.0 . . ?
Cs2 C19 H19A 70.9 . . ?
O10 C19 H19B 110.0 . . ?
C20 C19 H19B 110.0 . . ?
Cs2 C19 H19B 162.0 . . ?
H19A C19 H19B 108.4 . . ?
O2 C10 C9 108.8(5) . . ?
O2 C10 H10A 109.9 . . ?
C9 C10 H10A 109.9 . . ?
O2 C10 H10B 109.9 . . ?
C9 C10 H10B 109.9 . . ?
H10A C10 H10B 108.3 . . ?
O6 C2 C1 109.8(5) . . ?
O6 C2 H2A 109.7 . . ?
C1 C2 H2A 109.7 . . ?
O6 C2 H2B 109.7 . . ?
C1 C2 H2B 109.7 . . ?
H2A C2 H2B 108.2 . . ?
O8 C15 C16 108.4(5) . . ?
O8 C15 Cs2 55.4(3) . . ?
C16 C15 Cs2 86.6(3) . . ?
O8 C15 H15A 110.0 . . ?
C16 C15 H15A 110.0 . . ?
Cs2 C15 H15A 71.2 . . ?
O8 C15 H15B 110.0 . . ?
C16 C15 H15B 110.0 . . ?
Cs2 C15 H15B 161.7 . . ?
H15A C15 H15B 108.4 . . ?
O10 C18 C17 108.2(5) . . ?
O10 C18 Cs2 55.1(2) . . ?
C17 C18 Cs2 87.6(3) . . ?
O10 C18 H18A 110.1 . . ?
C17 C18 H18A 110.1 . . ?
Cs2 C18 H18A 160.8 . . ?
O10 C18 H18B 110.1 . . ?
C17 C18 H18B 110.1 . . ?
Cs2 C18 H18B 70.7 . . ?
H18A C18 H18B 108.4 . . ?
O8 C14 C13 108.3(6) . . ?
O8 C14 Cs2 55.6(3) . . ?
C13 C14 Cs2 85.8(3) . . ?
O8 C14 H14A 110.0 . . ?
C13 C14 H14A 110.0 . . ?
Cs2 C14 H14A 162.3 . . ?
O8 C14 H14B 110.0 . . ?
C13 C14 H14B 110.0 . . ?
Cs2 C14 H14B 71.6 . . ?
H14A C14 H14B 108.4 . . ?
O5 C5 C6 108.4(5) . . ?
O5 C5 Cs1 55.2(3) . . ?
C6 C5 Cs1 87.0(3) . . ?
O5 C5 H5A 110.0 . . ?
C6 C5 H5A 110.0 . . ?
Cs1 C5 H5A 71.1 . . ?
O5 C5 H5B 110.0 . . ?
C6 C5 H5B 110.0 . . ?
Cs1 C5 H5B 161.3 . . ?
H5A C5 H5B 108.4 . . ?
O1 C12 C11 109.5(5) . . ?
O1 C12 Cs1 55.8(2) . . ?
C11 C12 Cs1 86.8(3) . . ?
O1 C12 H12A 109.8 . . ?
C11 C12 H12A 109.8 . . ?
Cs1 C12 H12A 161.9 . . ?
O1 C12 H12B 109.8 . . ?
C11 C12 H12B 109.8 . . ?
Cs1 C12 H12B 71.1 . . ?
H12A C12 H12B 108.2 . . ?
O12 C23 C24 108.9(5) . . ?
O12 C23 Cs2 56.9(2) . . ?
C24 C23 Cs2 87.1(3) . . ?
O12 C23 H23A 109.9 . . ?
C24 C23 H23A 109.9 . . ?
Cs2 C23 H23A 69.4 . . ?
O12 C23 H23B 109.9 . . ?
C24 C23 H23B 109.9 . . ?
Cs2 C23 H23B 162.0 . . ?
H23A C23 H23B 108.3 . . ?
O3 C9 C10 109.9(6) . . ?
O3 C9 Cs1 56.9(2) . . ?
C10 C9 Cs1 87.5(3) . . ?
O3 C9 H9A 109.7 . . ?
C10 C9 H9A 109.7 . . ?
Cs1 C9 H9A 69.6 . . ?
O3 C9 H9B 109.7 . . ?
C10 C9 H9B 109.7 . . ?
Cs1 C9 H9B 161.8 . . ?
H9A C9 H9B 108.2 . . ?
O11 C20 C19 109.6(5) . . ?
O11 C20 H20A 109.7 . . ?
C19 C20 H20A 109.7 . . ?
O11 C20 H20B 109.7 . . ?
C19 C20 H20B 109.7 . . ?
H20A C20 H20B 108.2 . . ?
O3 C8 C7 109.5(6) . . ?
O3 C8 Cs1 55.6(2) . . ?
C7 C8 Cs1 87.4(3) . . ?
O3 C8 H8A 109.8 . . ?
C7 C8 H8A 109.8 . . ?
Cs1 C8 H8A 161.3 . . ?
O3 C8 H8B 109.8 . . ?
C7 C8 H8B 109.8 . . ?
Cs1 C8 H8B 70.9 . . ?
H8A C8 H8B 108.2 . . ?
O5 C4 C3 108.1(5) . . ?
O5 C4 Cs1 54.7(3) . . ?
C3 C4 Cs1 86.4(3) . . ?
O5 C4 H4A 110.1 . . ?
C3 C4 H4A 110.1 . . ?
Cs1 C4 H4A 161.4 . . ?
O5 C4 H4B 110.1 . . ?
C3 C4 H4B 110.1 . . ?
Cs1 C4 H4B 71.9 . . ?
H4A C4 H4B 108.4 . . ?
O9 C16 C15 109.1(5) . . ?
O9 C16 H16A 109.9 . . ?
C15 C16 H16A 109.9 . . ?
O9 C16 H16B 109.9 . . ?
C15 C16 H16B 109.9 . . ?
H16A C16 H16B 108.3 . . ?
O4 C6 C5 108.7(5) . . ?
O4 C6 H6A 110.0 . . ?
C5 C6 H6A 110.0 . . ?
O4 C6 H6B 110.0 . . ?
C5 C6 H6B 110.0 . . ?
H6A C6 H6B 108.3 . . ?
O7 C24 C23 109.7(5) . . ?
O7 C24 Cs2 43.2(3) . . ?
C23 C24 Cs2 70.8(3) . . ?
O7 C24 H24A 109.7 . . ?
C23 C24 H24A 109.7 . . ?
Cs2 C24 H24A 106.7 . . ?
O7 C24 H24B 109.7 . . ?
C23 C24 H24B 109.7 . . ?
Cs2 C24 H24B 142.2 . . ?
H24A C24 H24B 108.2 . . ?
O7 C13 C14 108.8(5) . . ?
O7 C13 H13A 109.9 . . ?
C14 C13 H13A 109.9 . . ?
O7 C13 H13B 109.9 . . ?
C14 C13 H13B 109.9 . . ?
H13A C13 H13B 108.3 . . ?
O4 C7 C8 108.8(5) . . ?
O4 C7 H7A 109.9 . . ?
C8 C7 H7A 109.9 . . ?
O4 C7 H7B 109.9 . . ?
C8 C7 H7B 109.9 . . ?
H7A C7 H7B 108.3 . . ?
O11 C21 C22 108.0(5) . . ?
O11 C21 H21A 110.1 . . ?
C22 C21 H21A 110.1 . . ?
O11 C21 H21B 110.1 . . ?
C22 C21 H21B 110.1 . . ?
H21A C21 H21B 108.4 . . ?
O2 C11 C12 107.8(5) . . ?
O2 C11 H11A 110.1 . . ?
C12 C11 H11A 110.1 . . ?
O2 C11 H11B 110.1 . . ?
C12 C11 H11B 110.1 . . ?
H11A C11 H11B 108.5 . . ?
O9 C17 C18 108.1(5) . . ?
O9 C17 H17A 110.1 . . ?
C18 C17 H17A 110.1 . . ?
O9 C17 H17B 110.1 . . ?
C18 C17 H17B 110.1 . . ?
H17A C17 H17B 108.4 . . ?
O6 C3 C4 108.2(5) . . ?
O6 C3 H3A 110.1 . . ?
C4 C3 H3A 110.1 . . ?
O6 C3 H3B 110.1 . . ?
C4 C3 H3B 110.1 . . ?
H3A C3 H3B 108.4 . . ?

loop_
_geom_bond_atom_site_label_1
_geom_bond_atom_site_label_2
_geom_bond_distance
_geom_bond_site_symmetry_2
_geom_bond_publ_flag
Cs1 O2 3.023(4) . ?
Cs1 O6 3.045(4) . ?
Cs1 O4 3.058(3) . ?
Cs1 O3 3.156(4) . ?
Cs1 O5 3.160(4) . ?
Cs1 O1 3.187(4) . ?
Cs1 Br1 3.6583(5) . ?
Cs1 Br1 3.6665(6) 7_645 ?
Cs1 C9 3.695(6) . ?
Cs1 C8 3.731(5) . ?
Cs1 C1 3.736(5) . ?
Cs1 C5 3.748(6) . ?
Cs2 O7 3.032(4) . ?
Cs2 O11 3.056(4) . ?
Cs2 O9 3.073(3) . ?
Cs2 O12 3.153(4) . ?
Cs2 O10 3.156(4) . ?
Cs2 O8 3.194(4) . ?
Cs2 Br4 3.6308(6) . ?
Cs2 Br4 3.6900(6) 8_445 ?
Cs2 C23 3.696(6) . ?
Cs2 C19 3.729(5) . ?
Cs2 C22 3.735(6) . ?
Cs2 C18 3.747(6) . ?
Br1 Ni1 2.4483(6) . ?
Br4 Ni2 2.4493(6) . ?
Ni1 Br2 2.3957(6) . ?
Ni1 Br2 2.3958(6) 7_645 ?
Ni2 Br3 2.3961(6) . ?
Ni2 Br3 2.3962(6) 8_445 ?
O10 C18 1.422(7) . ?
O10 C19 1.429(7) . ?
O12 C22 1.416(7) . ?
O12 C23 1.427(7) . ?
O1 C12 1.418(7) . ?
O1 C1 1.424(7) . ?
O2 C11 1.424(7) . ?
O2 C10 1.435(7) . ?
O5 C5 1.423(7) . ?
O5 C4 1.434(6) . ?
O3 C9 1.403(7) . ?
O3 C8 1.411(7) . ?
O8 C15 1.415(7) . ?
O8 C14 1.420(6) . ?
O9 C16 1.410(7) . ?
O9 C17 1.430(7) . ?
O6 C2 1.421(7) . ?
O6 C3 1.433(7) . ?
O4 C6 1.411(7) . ?
O4 C7 1.422(7) . ?
O7 C24 1.424(7) . ?
O7 C13 1.431(7) . ?
O11 C20 1.416(7) . ?
O11 C21 1.436(7) . ?
C22 C21 1.488(9) . ?
C22 H22A 0.9700 . ?
C22 H22B 0.9700 . ?
C1 C2 1.459(8) . ?
C1 H1A 0.9700 . ?
C1 H1B 0.9700 . ?
C19 C20 1.483(9) . ?
C19 H19A 0.9700 . ?
C19 H19B 0.9700 . ?
C10 C9 1.487(8) . ?
C10 H10A 0.9700 . ?
C10 H10B 0.9700 . ?
C2 H2A 0.9700 . ?
C2 H2B 0.9700 . ?
C15 C16 1.492(8) . ?
C15 H15A 0.9700 . ?
C15 H15B 0.9700 . ?
C18 C17 1.496(9) . ?
C18 H18A 0.9700 . ?
C18 H18B 0.9700 . ?
C14 C13 1.481(9) . ?
C14 H14A 0.9700 . ?
C14 H14B 0.9700 . ?
C5 C6 1.483(8) . ?
C5 H5A 0.9700 . ?
C5 H5B 0.9700 . ?
C12 C11 1.491(9) . ?
C12 H12A 0.9700 . ?
C12 H12B 0.9700 . ?
C23 C24 1.472(8) . ?
C23 H23A 0.9700 . ?
C23 H23B 0.9700 . ?
C9 H9A 0.9700 . ?
C9 H9B 0.9700 . ?
C20 H20A 0.9700 . ?
C20 H20B 0.9700 . ?
C8 C7 1.481(9) . ?
C8 H8A 0.9700 . ?
C8 H8B 0.9700 . ?
C4 C3 1.505(9) . ?
C4 H4A 0.9700 . ?
C4 H4B 0.9700 . ?
C16 H16A 0.9700 . ?
C16 H16B 0.9700 . ?
C6 H6A 0.9700 . ?
C6 H6B 0.9700 . ?
C24 H24A 0.9700 . ?
C24 H24B 0.9700 . ?
C13 H13A 0.9700 . ?
C13 H13B 0.9700 . ?
C7 H7A 0.9700 . ?
C7 H7B 0.9700 . ?
C21 H21A 0.9700 . ?
C21 H21B 0.9700 . ?
C11 H11A 0.9700 . ?
C11 H11B 0.9700 . ?
C17 H17A 0.9700 . ?
C17 H17B 0.9700 . ?
C3 H3A 0.9700 . ?
C3 H3B 0.9700 . ?

loop_
_geom_torsion_atom_site_label_1
_geom_torsion_atom_site_label_2
_geom_torsion_atom_site_label_3
_geom_torsion_atom_site_label_4
_geom_torsion
_geom_torsion_site_symmetry_1
_geom_torsion_site_symmetry_2
_geom_torsion_site_symmetry_3
_geom_torsion_site_symmetry_4
_geom_torsion_publ_flag
C23 O12 C22 C21 178.8(5) . . . . ?
Cs2 O12 C22 C21 -73.3(5) . . . . ?
C23 O12 C22 Cs2 -107.9(4) . . . . ?
C12 O1 C1 C2 -177.9(5) . . . . ?
Cs1 O1 C1 C2 73.1(4) . . . . ?
C12 O1 C1 Cs1 109.0(4) . . . . ?
C18 O10 C19 C20 -177.5(4) . . . . ?
Cs2 O10 C19 C20 72.2(4) . . . . ?
C18 O10 C19 Cs2 110.3(4) . . . . ?
C11 O2 C10 C9 178.9(5) . . . . ?
Cs1 O2 C10 C9 25.4(7) . . . . ?
C3 O6 C2 C1 176.8(5) . . . . ?
Cs1 O6 C2 C1 24.7(6) . . . . ?
O1 C1 C2 O6 -70.6(6) . . . . ?
Cs1 C1 C2 O6 -17.3(5) . . . . ?
C14 O8 C15 C16 -177.7(5) . . . . ?
Cs2 O8 C15 C16 72.2(5) . . . . ?
C14 O8 C15 Cs2 110.2(4) . . . . ?
C19 O10 C18 C17 176.9(4) . . . . ?
Cs2 O10 C18 C17 -73.5(5) . . . . ?
C19 O10 C18 Cs2 -109.6(4) . . . . ?
C15 O8 C14 C13 178.2(5) . . . . ?
Cs2 O8 C14 C13 -71.4(5) . . . . ?
C15 O8 C14 Cs2 -110.4(4) . . . . ?
C4 O5 C5 C6 -176.6(5) . . . . ?
Cs1 O5 C5 C6 72.6(5) . . . . ?
C4 O5 C5 Cs1 110.8(4) . . . . ?
C1 O1 C12 C11 -180.0(5) . . . . ?
Cs1 O1 C12 C11 -71.8(5) . . . . ?
C1 O1 C12 Cs1 -108.2(4) . . . . ?
C22 O12 C23 C24 -177.3(5) . . . . ?
Cs2 O12 C23 C24 73.4(4) . . . . ?
C22 O12 C23 Cs2 109.3(4) . . . . ?
C8 O3 C9 C10 -177.4(5) . . . . ?
Cs1 O3 C9 C10 73.1(5) . . . . ?
C8 O3 C9 Cs1 109.5(4) . . . . ?
O2 C10 C9 O3 -71.4(6) . . . . ?
O2 C10 C9 Cs1 -18.0(5) . . . . ?
C21 O11 C20 C19 179.8(5) . . . . ?
Cs2 O11 C20 C19 29.6(6) . . . . ?
O10 C19 C20 O11 -73.1(6) . . . . ?
Cs2 C19 C20 O11 -21.0(5) . . . . ?
C9 O3 C8 C7 179.0(5) . . . . ?
Cs1 O3 C8 C7 -72.5(5) . . . . ?
C9 O3 C8 Cs1 -108.5(4) . . . . ?
C5 O5 C4 C3 177.6(5) . . . . ?
Cs1 O5 C4 C3 -71.9(5) . . . . ?
C5 O5 C4 Cs1 -110.5(4) . . . . ?
C17 O9 C16 C15 177.4(5) . . . . ?
Cs2 O9 C16 C15 26.9(7) . . . . ?
O8 C15 C16 O9 -70.3(7) . . . . ?
Cs2 C15 C16 O9 -18.5(5) . . . . ?
C7 O4 C6 C5 177.5(5) . . . . ?
Cs1 O4 C6 C5 27.5(7) . . . . ?
O5 C5 C6 O4 -70.8(6) . . . . ?
Cs1 C5 C6 O4 -19.1(5) . . . . ?
C13 O7 C24 C23 176.9(5) . . . . ?
Cs2 O7 C24 C23 26.9(7) . . . . ?
C13 O7 C24 Cs2 150.0(6) . . . . ?
O12 C23 C24 O7 -72.7(6) . . . . ?
Cs2 C23 C24 O7 -19.2(5) . . . . ?
O12 C23 C24 Cs2 -53.5(3) . . . . ?
C24 O7 C13 C14 -178.8(5) . . . . ?
Cs2 O7 C13 C14 -29.5(7) . . . . ?
O8 C14 C13 O7 71.7(6) . . . . ?
Cs2 C14 C13 O7 20.0(5) . . . . ?
C6 O4 C7 C8 -177.4(5) . . . . ?
Cs1 O4 C7 C8 -27.2(7) . . . . ?
O3 C8 C7 O4 71.1(7) . . . . ?
Cs1 C8 C7 O4 19.1(5) . . . . ?
C20 O11 C21 C22 -175.3(5) . . . . ?
Cs2 O11 C21 C22 -25.7(6) . . . . ?
O12 C22 C21 O11 69.9(6) . . . . ?
Cs2 C22 C21 O11 17.9(4) . . . . ?
C10 O2 C11 C12 -177.9(5) . . . . ?
Cs1 O2 C11 C12 -25.3(6) . . . . ?
O1 C12 C11 O2 68.9(6) . . . . ?
Cs1 C12 C11 O2 17.0(4) . . . . ?
C16 O9 C17 C18 -178.5(5) . . . . ?
Cs2 O9 C17 C18 -27.6(6) . . . . ?
O10 C18 C17 O9 71.2(6) . . . . ?
Cs2 C18 C17 O9 19.4(5) . . . . ?
C2 O6 C3 C4 179.7(5) . . . . ?
Cs1 O6 C3 C4 -28.5(6) . . . . ?
O5 C4 C3 O6 70.5(6) . . . . ?
Cs1 C4 C3 O6 19.5(4) . . . . ?
